data_7716515
loop_
_publ_author_name
'Besleaga, Iuliana'
'Raptov&#xe1;, Ren&#xe1;ta'
'Stoica, Alexandru-Constantin'
'Milunovic, Miljan N. M.'
'Zalibera, Michal'
'Bai, Ruoli'
'Igaz, N&#xf3;ra'
'Reynisson, J&#xf3;hannes'
'Kiricsi, M&#xf3;nika'
'Enyedy, &#xc9;va A'
'Rapta, Peter'
'Hamel, Ernest'
'Arion, Vladimir B.'

_publ_section_title
;
 Are the metal identity and stoichiometry of metal complexes important for
 colchicine site binding and inhibition of tubulin polymerization?
;
_journal_issue 29
_journal_name_full 'Dalton transactions (Cambridge, England : 2003)'
_journal_page_first 12349
_journal_page_last 12369
_journal_paper_doi 10.1039/d4dt01469c
_journal_volume 53
_journal_year 2024
_chemical_formula_moiety 'C20 H24 Cl N5 O2 S Zn'
_chemical_formula_sum 'C20 H24 Cl N5 O2 S Zn'
_chemical_formula_weight 499.32
_space_group_crystal_system triclinic
_space_group_IT_number 2
_space_group_name_Hall '-P 1'
_space_group_name_H-M_alt 'P -1'
_atom_sites_solution_hydrogens geom
_audit_creation_method SHELXL-2014
_audit_update_record
;
2024-06-24 deposited with the CCDC.	2024-07-02 downloaded from the CCDC.
;
_cell_angle_alpha 87.313(14)
_cell_angle_beta 80.712(13)
_cell_angle_gamma 70.063(12)
_cell_formula_units_Z 2
_cell_length_a 9.5512(16)
_cell_length_b 9.8642(17)
_cell_length_c 12.120(2)
_cell_measurement_reflns_used 30146
_cell_measurement_temperature 100(2)
_cell_measurement_theta_max 30.73
_cell_measurement_theta_min 2.19
_cell_volume 1059.3(3)
_computing_cell_refinement
;
X-Area Recipe 1.37.0.0 (STOE, 2021)
;
_computing_data_collection
;
X-Area Pilatus3_SV 1.31.186.0 (STOE, 2022)
;
_computing_data_reduction
;
X-Area Integrate 2.5.3.0 (STOE, 2021)
X-Area LANA 2.7.5.0 (STOE, 2022)
;
_computing_publication_material
;
STOE & Cie GmbH, X-Area, software package for collecting single-crystal or
multi-domain crystal data on STOE area-detector diffractometers, for image 
processing, for the correction and scaling of reflection intensities and 
for outlier rejection, version 2.1, Darmstadt 2022
;
_computing_structure_refinement 'SHELXL (Sheldrick, 2014)'
_computing_structure_solution 'SHELXS  (Sheldrick, 2014)'
_diffrn_ambient_temperature 100(2)
_diffrn_measured_fraction_theta_full 0.984
_diffrn_measured_fraction_theta_max 0.981
_diffrn_measurement_device_type 'STOE Stadivari'
_diffrn_measurement_method 'rotation method, \w scans'
_diffrn_radiation_type MoK\a
_diffrn_radiation_wavelength 0.71073
_diffrn_reflns_av_R_equivalents 0.0512
_diffrn_reflns_av_unetI/netI 0.0836
_diffrn_reflns_Laue_measured_fraction_full 0.984
_diffrn_reflns_Laue_measured_fraction_max 0.981
_diffrn_reflns_limit_h_max 11
_diffrn_reflns_limit_h_min -11
_diffrn_reflns_limit_k_max 11
_diffrn_reflns_limit_k_min -11
_diffrn_reflns_limit_l_max 14
_diffrn_reflns_limit_l_min -14
_diffrn_reflns_number 14688
_diffrn_reflns_point_group_measured_fraction_full 0.984
_diffrn_reflns_point_group_measured_fraction_max 0.981
_diffrn_reflns_theta_full 25.242
_diffrn_reflns_theta_max 25.681
_diffrn_reflns_theta_min 2.586
_exptl_absorpt_coefficient_mu 1.412
_exptl_absorpt_correction_T_max 0.9452
_exptl_absorpt_correction_T_min 0.5689
_exptl_absorpt_correction_type multi-scan
_exptl_absorpt_process_details SADABS
_exptl_crystal_colour yellow
_exptl_crystal_density_diffrn 1.565
_exptl_crystal_description needle
_exptl_crystal_F_000 516
_exptl_crystal_size_max 0.200
_exptl_crystal_size_mid 0.080
_exptl_crystal_size_min 0.035
_refine_diff_density_max 0.994
_refine_diff_density_min -1.293
_refine_diff_density_rms 0.165
_refine_ls_extinction_method none
_refine_ls_goodness_of_fit_ref 1.088
_refine_ls_hydrogen_treatment constr
_refine_ls_matrix_type full
_refine_ls_number_parameters 274
_refine_ls_number_reflns 3946
_refine_ls_number_restraints 0
_refine_ls_restrained_S_all 1.088
_refine_ls_R_factor_all 0.0834
_refine_ls_R_factor_gt 0.0565
_refine_ls_shift/su_max 0.001
_refine_ls_shift/su_mean 0.000
_refine_ls_structure_factor_coef Fsqd
_refine_ls_weighting_details 'w=1/[\s^2^(Fo^2^)+(0.1102P)^2^] where P=(Fo^2^+2Fc^2^)/3'
_refine_ls_weighting_scheme calc
_refine_ls_wR_factor_gt 0.1534
_refine_ls_wR_factor_ref 0.1678
_reflns_Friedel_coverage 0.000
_reflns_number_gt 2899
_reflns_number_total 3946
_reflns_threshold_expression 'I > 2\s(I)'
_cod_data_source_file d4dt01469c2.cif
_cod_data_source_block iube533
_cod_depositor_comments 'Adding full bibliography for 7716513--7716520.cif.'
_cod_database_code 7716515
_shelx_space_group_comment
;
The symmetry employed for this shelxl refinement is uniquely defined
by the following loop, which should always be used as a source of
symmetry information in preference to the above space-group names.
They are only intended as comments.
;
_shelx_estimated_absorpt_t_min 0.765
_shelx_estimated_absorpt_t_max 0.952
_shelxl_version_number 2014-3

loop_
_space_group_symop_operation_xyz
'x, y, z'
'-x, -y, -z'

loop_
_atom_site_label
_atom_site_type_symbol
_atom_site_fract_x
_atom_site_fract_y
_atom_site_fract_z
_atom_site_U_iso_or_equiv
_atom_site_adp_type
_atom_site_occupancy
_atom_site_site_symmetry_order
_atom_site_calc_flag
_atom_site_refinement_flags_posn
_atom_site_refinement_flags_adp
_atom_site_refinement_flags_occupancy
_atom_site_disorder_assembly
_atom_site_disorder_group
Zn Zn 0.65803(6) 0.55804(4) 0.67737(4) 0.0141(2) Uani 1 1 d . . . . .
Cl Cl 0.84278(12) 0.48832(9) 0.79173(9) 0.0160(3) Uani 1 1 d . . . . .
S S 0.77923(13) 0.58524(9) 0.49727(9) 0.0157(3) Uani 1 1 d . . . . .
O1 O 0.5131(4) 1.0104(3) 0.6462(3) 0.0212(8) Uani 1 1 d . . . . .
O2 O 1.1319(4) -0.1672(3) 0.1352(3) 0.0217(9) Uani 1 1 d . . . . .
H20 H 1.1335 -0.2365 0.1785 0.033 Uiso 1 1 calc R U . . .
N1 N 0.4798(4) 0.5048(3) 0.7727(3) 0.0145(9) Uani 1 1 d . . . . .
N2 N 0.6335(4) 0.3829(3) 0.5912(3) 0.0153(9) Uani 1 1 d . . . . .
N3 N 0.7212(4) 0.3297(3) 0.4919(3) 0.0155(9) Uani 1 1 d . . . . .
N4 N 0.9035(4) 0.3646(3) 0.3575(3) 0.0162(9) Uani 1 1 d . . . . .
H40 H 0.9450 0.4267 0.3257 0.019 Uiso 1 1 calc R U . . .
N5 N 0.5139(4) 0.7618(3) 0.7783(3) 0.0137(9) Uani 1 1 d . . . . .
C1 C 0.4022(5) 0.5842(4) 0.8634(4) 0.0150(11) Uani 1 1 d . . . . .
C2 C 0.2836(5) 0.5537(4) 0.9268(4) 0.0180(11) Uani 1 1 d . . . . .
H2 H 0.2264 0.6120 0.9898 0.022 Uiso 1 1 calc R U . . .
C3 C 0.2491(5) 0.4350(4) 0.8966(4) 0.0202(11) Uani 1 1 d . . . . .
H3 H 0.1700 0.4099 0.9408 0.024 Uiso 1 1 calc R U . . .
C4 C 0.3304(5) 0.3533(4) 0.8020(4) 0.0181(11) Uani 1 1 d . . . . .
H4 H 0.3072 0.2732 0.7800 0.022 Uiso 1 1 calc R U . . .
C5 C 0.4470(5) 0.3926(4) 0.7406(4) 0.0140(10) Uani 1 1 d . . . . .
C6 C 0.5383(5) 0.3236(4) 0.6377(4) 0.0150(10) Uani 1 1 d . . . . .
H6 H 0.5285 0.2410 0.6070 0.018 Uiso 1 1 calc R U . . .
C7 C 0.7999(5) 0.4132(4) 0.4494(4) 0.0120(9) Uani 1 1 d . . . . .
C8 C 0.4576(5) 0.7053(4) 0.8855(4) 0.0170(11) Uani 1 1 d . . . . .
H8A H 0.3743 0.7837 0.9278 0.020 Uiso 1 1 calc R U . . .
H8B H 0.5396 0.6694 0.9313 0.020 Uiso 1 1 calc R U . . .
C9 C 0.3838(5) 0.8458(4) 0.7212(4) 0.0156(10) Uani 1 1 d . . . . .
H9A H 0.3091 0.9197 0.7732 0.019 Uiso 1 1 calc R U . . .
H9B H 0.3340 0.7804 0.6992 0.019 Uiso 1 1 calc R U . . .
C10 C 0.4378(6) 0.9174(4) 0.6196(4) 0.0208(12) Uani 1 1 d . . . . .
H10A H 0.5073 0.8426 0.5659 0.025 Uiso 1 1 calc R U . . .
H10B H 0.3505 0.9737 0.5830 0.025 Uiso 1 1 calc R U . . .
C11 C 0.6423(5) 0.9290(4) 0.6979(4) 0.0161(10) Uani 1 1 d . . . . .
H11A H 0.6945 0.9943 0.7160 0.019 Uiso 1 1 calc R U . . .
H11B H 0.7137 0.8547 0.6447 0.019 Uiso 1 1 calc R U . . .
C12 C 0.5955(5) 0.8573(4) 0.8033(4) 0.0159(10) Uani 1 1 d . . . . .
H12A H 0.6860 0.8001 0.8361 0.019 Uiso 1 1 calc R U . . .
H12B H 0.5297 0.9318 0.8586 0.019 Uiso 1 1 calc R U . . .
C13 C 0.9552(5) 0.2256(4) 0.3047(4) 0.0111(9) Uani 1 1 d . . . . .
C14 C 0.9436(5) 0.1012(4) 0.3603(4) 0.0159(11) Uani 1 1 d . . . . .
H14 H 0.8992 0.1070 0.4367 0.019 Uiso 1 1 calc R U . . .
C15 C 0.9972(5) -0.0316(4) 0.3037(4) 0.0147(10) Uani 1 1 d . . . . .
C16 C 1.0698(5) -0.0403(4) 0.1945(4) 0.0151(10) Uani 1 1 d . . . . .
C17 C 1.0805(5) 0.0835(4) 0.1362(4) 0.0172(11) Uani 1 1 d . . . . .
C18 C 1.0205(5) 0.2151(4) 0.1936(4) 0.0157(10) Uani 1 1 d . . . . .
H18 H 1.0247 0.3002 0.1552 0.019 Uiso 1 1 calc R U . . .
C19 C 0.9751(6) -0.1614(4) 0.3633(4) 0.0206(12) Uani 1 1 d . . . . .
H19A H 0.9320 -0.1363 0.4418 0.031 Uiso 1 1 calc R U . . .
H19B H 1.0724 -0.2393 0.3594 0.031 Uiso 1 1 calc R U . . .
H19C H 0.9063 -0.1931 0.3277 0.031 Uiso 1 1 calc R U . . .
C20 C 1.1583(6) 0.0732(4) 0.0177(4) 0.0212(12) Uani 1 1 d . . . . .
H20A H 1.2672 0.0266 0.0157 0.032 Uiso 1 1 calc R U . . .
H20B H 1.1377 0.1702 -0.0137 0.032 Uiso 1 1 calc R U . . .
H20C H 1.1208 0.0160 -0.0265 0.032 Uiso 1 1 calc R U . . .

loop_
_atom_site_aniso_label
_atom_site_aniso_U_11
_atom_site_aniso_U_22
_atom_site_aniso_U_33
_atom_site_aniso_U_23
_atom_site_aniso_U_13
_atom_site_aniso_U_12
Zn 0.0162(3) 0.0087(3) 0.0166(4) -0.00240(18) 0.0021(2) -0.0051(2)
Cl 0.0181(6) 0.0095(4) 0.0193(7) 0.0002(4) -0.0006(5) -0.0043(4)
S 0.0193(7) 0.0094(4) 0.0179(7) -0.0026(4) 0.0035(5) -0.0068(4)
O1 0.028(2) 0.0128(14) 0.027(2) 0.0018(12) -0.0074(16) -0.0120(14)
O2 0.034(2) 0.0103(13) 0.019(2) -0.0042(12) 0.0051(16) -0.0083(14)
N1 0.018(2) 0.0118(15) 0.009(2) -0.0001(13) 0.0046(16) -0.0017(15)
N2 0.015(2) 0.0103(15) 0.017(2) -0.0048(13) 0.0017(16) -0.0004(14)
N3 0.014(2) 0.0093(15) 0.019(2) -0.0021(13) 0.0031(17) -0.0004(14)
N4 0.015(2) 0.0108(15) 0.024(2) -0.0048(14) 0.0021(17) -0.0079(15)
N5 0.016(2) 0.0109(15) 0.013(2) -0.0012(13) 0.0009(17) -0.0034(14)
C1 0.021(3) 0.0073(17) 0.012(3) 0.0017(15) -0.005(2) 0.0008(17)
C2 0.019(3) 0.0167(19) 0.016(3) -0.0027(16) 0.003(2) -0.0049(18)
C3 0.017(3) 0.0152(19) 0.026(3) 0.0048(17) 0.002(2) -0.0053(18)
C4 0.017(3) 0.0161(19) 0.025(3) -0.0009(17) 0.001(2) -0.0122(18)
C5 0.015(2) 0.0088(17) 0.016(3) 0.0028(15) -0.0007(19) -0.0018(16)
C6 0.018(3) 0.0075(17) 0.020(3) 0.0025(15) -0.004(2) -0.0051(17)
C7 0.011(2) 0.0127(18) 0.013(2) -0.0028(15) -0.0026(18) -0.0043(16)
C8 0.022(3) 0.0135(19) 0.011(3) -0.0010(15) 0.002(2) -0.0017(18)
C9 0.009(2) 0.0133(18) 0.025(3) -0.0023(16) -0.005(2) -0.0037(17)
C10 0.022(3) 0.0141(19) 0.026(3) -0.0045(17) 0.000(2) -0.0057(18)
C11 0.012(2) 0.0173(19) 0.022(3) 0.0005(16) -0.006(2) -0.0073(18)
C12 0.015(2) 0.0111(18) 0.023(3) -0.0026(16) -0.006(2) -0.0046(17)
C13 0.008(2) 0.0148(18) 0.013(3) -0.0032(15) -0.0024(18) -0.0059(16)
C14 0.017(3) 0.0110(18) 0.017(3) -0.0042(16) 0.004(2) -0.0039(17)
C15 0.013(2) 0.0140(19) 0.019(3) -0.0009(16) -0.003(2) -0.0059(17)
C16 0.020(3) 0.0126(19) 0.012(3) -0.0026(16) -0.002(2) -0.0030(18)
C17 0.018(3) 0.0140(19) 0.018(3) -0.0047(16) 0.004(2) -0.0054(18)
C18 0.011(2) 0.0153(19) 0.025(3) -0.0008(17) -0.002(2) -0.0101(18)
C19 0.027(3) 0.0144(19) 0.022(3) -0.0016(17) -0.001(2) -0.0095(19)
C20 0.024(3) 0.0169(19) 0.022(3) -0.0046(17) 0.004(2) -0.0085(19)

loop_
_atom_type_symbol
_atom_type_description
_atom_type_scat_dispersion_real
_atom_type_scat_dispersion_imag
_atom_type_scat_source
C C 0.0033 0.0016 'International Tables Vol C Tables 4.2.6.8 and 6.1.1.4'
H H 0.0000 0.0000 'International Tables Vol C Tables 4.2.6.8 and 6.1.1.4'
Cl Cl 0.1484 0.1585 'International Tables Vol C Tables 4.2.6.8 and 6.1.1.4'
N N 0.0061 0.0033 'International Tables Vol C Tables 4.2.6.8 and 6.1.1.4'
O O 0.0106 0.0060 'International Tables Vol C Tables 4.2.6.8 and 6.1.1.4'
S S 0.1246 0.1234 'International Tables Vol C Tables 4.2.6.8 and 6.1.1.4'
Zn Zn 0.2839 1.4301 'International Tables Vol C Tables 4.2.6.8 and 6.1.1.4'

loop_
_geom_angle_atom_site_label_1
_geom_angle_atom_site_label_2
_geom_angle_atom_site_label_3
_geom_angle
_geom_angle_site_symmetry_1
_geom_angle_site_symmetry_3
_geom_angle_publ_flag
N1 Zn N2 73.10(13) . . ?
N1 Zn N5 74.75(12) . . ?
N2 Zn N5 140.18(14) . . ?
N1 Zn Cl 102.79(11) . . ?
N2 Zn Cl 114.63(10) . . ?
N5 Zn Cl 94.88(11) . . ?
N1 Zn S 146.33(12) . . ?
N2 Zn S 79.86(10) . . ?
N5 Zn S 118.13(9) . . ?
Cl Zn S 106.55(5) . . ?
C7 S Zn 95.24(15) . . ?
C10 O1 C11 109.8(3) . . ?
C16 O2 H20 109.5 . . ?
C5 N1 C1 121.9(4) . . ?
C5 N1 Zn 118.9(3) . . ?
C1 N1 Zn 119.2(3) . . ?
C6 N2 N3 119.6(3) . . ?
C6 N2 Zn 118.7(3) . . ?
N3 N2 Zn 121.7(3) . . ?
C7 N3 N2 111.6(3) . . ?
C7 N4 C13 128.8(3) . . ?
C7 N4 H40 115.6 . . ?
C13 N4 H40 115.6 . . ?
C12 N5 C8 108.2(3) . . ?
C12 N5 C9 109.7(3) . . ?
C8 N5 C9 109.5(4) . . ?
C12 N5 Zn 115.4(3) . . ?
C8 N5 Zn 103.6(2) . . ?
C9 N5 Zn 110.2(3) . . ?
N1 C1 C2 120.7(4) . . ?
N1 C1 C8 113.6(4) . . ?
C2 C1 C8 125.7(4) . . ?
C1 C2 C3 118.5(4) . . ?
C1 C2 H2 120.7 . . ?
C3 C2 H2 120.7 . . ?
C4 C3 C2 120.2(4) . . ?
C4 C3 H3 119.9 . . ?
C2 C3 H3 119.9 . . ?
C3 C4 C5 117.9(4) . . ?
C3 C4 H4 121.0 . . ?
C5 C4 H4 121.0 . . ?
N1 C5 C4 120.6(4) . . ?
N1 C5 C6 114.2(4) . . ?
C4 C5 C6 125.2(4) . . ?
N2 C6 C5 114.8(4) . . ?
N2 C6 H6 122.6 . . ?
C5 C6 H6 122.6 . . ?
N3 C7 N4 117.5(3) . . ?
N3 C7 S 126.8(3) . . ?
N4 C7 S 115.6(3) . . ?
N5 C8 C1 110.1(3) . . ?
N5 C8 H8A 109.6 . . ?
C1 C8 H8A 109.6 . . ?
N5 C8 H8B 109.6 . . ?
C1 C8 H8B 109.6 . . ?
H8A C8 H8B 108.2 . . ?
N5 C9 C10 109.9(4) . . ?
N5 C9 H9A 109.7 . . ?
C10 C9 H9A 109.7 . . ?
N5 C9 H9B 109.7 . . ?
C10 C9 H9B 109.7 . . ?
H9A C9 H9B 108.2 . . ?
O1 C10 C9 112.0(4) . . ?
O1 C10 H10A 109.2 . . ?
C9 C10 H10A 109.2 . . ?
O1 C10 H10B 109.2 . . ?
C9 C10 H10B 109.2 . . ?
H10A C10 H10B 107.9 . . ?
O1 C11 C12 111.0(4) . . ?
O1 C11 H11A 109.4 . . ?
C12 C11 H11A 109.4 . . ?
O1 C11 H11B 109.4 . . ?
C12 C11 H11B 109.4 . . ?
H11A C11 H11B 108.0 . . ?
N5 C12 C11 110.3(4) . . ?
N5 C12 H12A 109.6 . . ?
C11 C12 H12A 109.6 . . ?
N5 C12 H12B 109.6 . . ?
C11 C12 H12B 109.6 . . ?
H12A C12 H12B 108.1 . . ?
C18 C13 C14 119.1(3) . . ?
C18 C13 N4 117.7(4) . . ?
C14 C13 N4 123.2(4) . . ?
C13 C14 C15 120.3(4) . . ?
C13 C14 H14 119.9 . . ?
C15 C14 H14 119.9 . . ?
C16 C15 C14 119.3(4) . . ?
C16 C15 C19 121.6(3) . . ?
C14 C15 C19 119.2(4) . . ?
O2 C16 C15 122.9(4) . . ?
O2 C16 C17 115.7(4) . . ?
C15 C16 C17 121.4(3) . . ?
C18 C17 C16 117.8(4) . . ?
C18 C17 C20 121.2(4) . . ?
C16 C17 C20 121.0(3) . . ?
C13 C18 C17 122.0(4) . . ?
C13 C18 H18 119.0 . . ?
C17 C18 H18 119.0 . . ?
C15 C19 H19A 109.5 . . ?
C15 C19 H19B 109.5 . . ?
H19A C19 H19B 109.5 . . ?
C15 C19 H19C 109.5 . . ?
H19A C19 H19C 109.5 . . ?
H19B C19 H19C 109.5 . . ?
C17 C20 H20A 109.5 . . ?
C17 C20 H20B 109.5 . . ?
H20A C20 H20B 109.5 . . ?
C17 C20 H20C 109.5 . . ?
H20A C20 H20C 109.5 . . ?
H20B C20 H20C 109.5 . . ?

loop_
_geom_bond_atom_site_label_1
_geom_bond_atom_site_label_2
_geom_bond_distance
_geom_bond_site_symmetry_2
_geom_bond_publ_flag
Zn N1 2.104(4) . ?
Zn N2 2.158(3) . ?
Zn N5 2.288(3) . ?
Zn Cl 2.3196(14) . ?
Zn S 2.3490(12) . ?
S C7 1.756(4) . ?
O1 C10 1.420(5) . ?
O1 C11 1.444(6) . ?
O2 C16 1.370(4) . ?
O2 H20 0.8400 . ?
N1 C5 1.338(5) . ?
N1 C1 1.339(5) . ?
N2 C6 1.285(5) . ?
N2 N3 1.363(5) . ?
N3 C7 1.330(5) . ?
N4 C7 1.349(5) . ?
N4 C13 1.433(4) . ?
N4 H40 0.8800 . ?
N5 C12 1.479(5) . ?
N5 C8 1.483(5) . ?
N5 C9 1.494(6) . ?
C1 C2 1.376(6) . ?
C1 C8 1.512(6) . ?
C2 C3 1.399(6) . ?
C2 H2 0.9500 . ?
C3 C4 1.392(6) . ?
C3 H3 0.9500 . ?
C4 C5 1.395(6) . ?
C4 H4 0.9500 . ?
C5 C6 1.450(5) . ?
C6 H6 0.9500 . ?
C8 H8A 0.9900 . ?
C8 H8B 0.9900 . ?
C9 C10 1.498(6) . ?
C9 H9A 0.9900 . ?
C9 H9B 0.9900 . ?
C10 H10A 0.9900 . ?
C10 H10B 0.9900 . ?
C11 C12 1.510(6) . ?
C11 H11A 0.9900 . ?
C11 H11B 0.9900 . ?
C12 H12A 0.9900 . ?
C12 H12B 0.9900 . ?
C13 C18 1.382(6) . ?
C13 C14 1.401(5) . ?
C14 C15 1.401(5) . ?
C14 H14 0.9500 . ?
C15 C16 1.383(6) . ?
C15 C19 1.501(5) . ?
C16 C17 1.408(6) . ?
C17 C18 1.395(5) . ?
C17 C20 1.497(6) . ?
C18 H18 0.9500 . ?
C19 H19A 0.9800 . ?
C19 H19B 0.9800 . ?
C19 H19C 0.9800 . ?
C20 H20A 0.9800 . ?
C20 H20B 0.9800 . ?
C20 H20C 0.9800 . ?

loop_
_geom_hbond_atom_site_label_D
_geom_hbond_atom_site_label_H
_geom_hbond_atom_site_label_A
_geom_hbond_distance_DH
_geom_hbond_distance_HA
_geom_hbond_distance_DA
_geom_hbond_angle_DHA
_geom_hbond_site_symmetry_A
O2 H20 Cl 0.84 2.43 3.188(3) 150.3 2_756
N4 H40 Cl 0.88 2.64 3.462(4) 156.5 2_766
C2 H2 Cl 0.95 2.84 3.485(5) 126.1 2_667
C6 H6 O1 0.95 2.35 3.176(4) 144.9 1_545
C10 H10A S 0.99 2.98 3.896(4) 154.1 .
C12 H12A Cl 0.99 2.96 3.595(4) 123.1 .
C14 H14 N3 0.95 2.32 2.848(5) 114.5 .
C18 H18 Cl 0.95 2.93 3.609(4) 129.8 2_766

loop_
_geom_torsion_atom_site_label_1
_geom_torsion_atom_site_label_2
_geom_torsion_atom_site_label_3
_geom_torsion_atom_site_label_4
_geom_torsion
_geom_torsion_site_symmetry_1
_geom_torsion_site_symmetry_2
_geom_torsion_site_symmetry_3
_geom_torsion_site_symmetry_4
_geom_torsion_publ_flag
C6 N2 N3 C7 172.6(4) . . . . ?
Zn N2 N3 C7 -10.6(5) . . . . ?
C5 N1 C1 C2 -0.6(7) . . . . ?
Zn N1 C1 C2 179.1(3) . . . . ?
C5 N1 C1 C8 179.7(4) . . . . ?
Zn N1 C1 C8 -0.6(5) . . . . ?
N1 C1 C2 C3 2.1(7) . . . . ?
C8 C1 C2 C3 -178.3(4) . . . . ?
C1 C2 C3 C4 -2.2(7) . . . . ?
C2 C3 C4 C5 0.9(7) . . . . ?
C1 N1 C5 C4 -0.7(7) . . . . ?
Zn N1 C5 C4 179.5(3) . . . . ?
C1 N1 C5 C6 177.2(4) . . . . ?
Zn N1 C5 C6 -2.5(5) . . . . ?
C3 C4 C5 N1 0.6(7) . . . . ?
C3 C4 C5 C6 -177.2(4) . . . . ?
N3 N2 C6 C5 -177.6(4) . . . . ?
Zn N2 C6 C5 5.4(5) . . . . ?
N1 C5 C6 N2 -2.0(6) . . . . ?
C4 C5 C6 N2 175.9(5) . . . . ?
N2 N3 C7 N4 172.9(4) . . . . ?
N2 N3 C7 S -9.5(6) . . . . ?
C13 N4 C7 N3 -8.1(7) . . . . ?
C13 N4 C7 S 174.0(4) . . . . ?
Zn S C7 N3 20.7(4) . . . . ?
Zn S C7 N4 -161.7(3) . . . . ?
C12 N5 C8 C1 -168.3(3) . . . . ?
C9 N5 C8 C1 72.2(4) . . . . ?
Zn N5 C8 C1 -45.3(4) . . . . ?
N1 C1 C8 N5 33.4(5) . . . . ?
C2 C1 C8 N5 -146.3(4) . . . . ?
C12 N5 C9 C10 54.9(4) . . . . ?
C8 N5 C9 C10 173.6(3) . . . . ?
Zn N5 C9 C10 -73.1(3) . . . . ?
C11 O1 C10 C9 59.9(4) . . . . ?
N5 C9 C10 O1 -58.1(4) . . . . ?
C10 O1 C11 C12 -59.2(4) . . . . ?
C8 N5 C12 C11 -174.6(3) . . . . ?
C9 N5 C12 C11 -55.1(4) . . . . ?
Zn N5 C12 C11 70.0(4) . . . . ?
O1 C11 C12 N5 57.7(4) . . . . ?
C7 N4 C13 C18 158.2(5) . . . . ?
C7 N4 C13 C14 -22.3(8) . . . . ?
C18 C13 C14 C15 -0.2(7) . . . . ?
N4 C13 C14 C15 -179.7(4) . . . . ?
C13 C14 C15 C16 3.9(7) . . . . ?
C13 C14 C15 C19 -176.4(5) . . . . ?
C14 C15 C16 O2 176.7(5) . . . . ?
C19 C15 C16 O2 -2.9(8) . . . . ?
C14 C15 C16 C17 -5.1(7) . . . . ?
C19 C15 C16 C17 175.3(5) . . . . ?
O2 C16 C17 C18 -179.2(4) . . . . ?
C15 C16 C17 C18 2.5(8) . . . . ?
O2 C16 C17 C20 -1.2(7) . . . . ?
C15 C16 C17 C20 -179.5(5) . . . . ?
C14 C13 C18 C17 -2.5(7) . . . . ?
N4 C13 C18 C17 177.0(4) . . . . ?
C16 C17 C18 C13 1.4(8) . . . . ?
C20 C17 C18 C13 -176.7(4) . . . . ?
